data_7213664
loop_
_publ_author_name
'Raja, Duraisamy Senthil'
'Luo, Jheng-Hong'
'Yeh, Chun-Ting'
'Jiang, Yue-Chun'
'Hsu, Kuei-Fang'
'Lin, Chia-Her'

_publ_section_title
;
 Novel alkali and alkaline earth metal coordination polymers based on
 1,4-naphthalenedicarboxylic acid: synthesis, structural characterization
 and properties
;
_journal_issue 10
_journal_name_full CrystEngComm
_journal_page_first 1985
_journal_paper_doi 10.1039/c3ce42208a
_journal_volume 16
_journal_year 2014
_chemical_formula_moiety 'C15 H13 Ba N O5'
_chemical_formula_sum 'C15 H13 Ba N O5'
_chemical_formula_weight 424.60
_chemical_name_systematic
; 
 ? 
;
_space_group_IT_number 19
_symmetry_cell_setting orthorhombic
_symmetry_space_group_name_Hall 'P 2ac 2ab'
_symmetry_space_group_name_H-M 'P 21 21 21'
_atom_sites_solution_hydrogens geom
_atom_sites_solution_primary direct
_atom_sites_solution_secondary difmap
_audit_creation_method SHELXL-97
_cell_angle_alpha 90.00
_cell_angle_beta 90.00
_cell_angle_gamma 90.00
_cell_formula_units_Z 4
_cell_length_a 7.1269(3)
_cell_length_b 14.6724(6)
_cell_length_c 15.0027(5)
_cell_measurement_reflns_used 9378
_cell_measurement_temperature 295(2)
_cell_measurement_theta_max 28.2945
_cell_measurement_theta_min 2.7153
_cell_volume 1568.81(11)
_computing_cell_refinement 'SAINT V7.68A (Bruker AXS, 2009)'
_computing_data_collection 'APEX2 (Bruker AXS, 2010)'
_computing_data_reduction 'SAINT V7.68A (Bruker AXS, 2009)'
_computing_molecular_graphics 'SHELXTL (Sheldrick, 2008)'
_computing_publication_material SHELXTL
_computing_structure_refinement 'SHELXL-97 (Sheldrick, 2008)'
_computing_structure_solution 'SHELXS-97 (Sheldrick, 2008)'
_diffrn_ambient_temperature 295(2)
_diffrn_detector_area_resol_mean 8.3333
_diffrn_measured_fraction_theta_full 0.998
_diffrn_measured_fraction_theta_max 0.998
_diffrn_measurement_device_type 'Bruker APEX-II CCD'
_diffrn_measurement_method '\f and \w scans'
_diffrn_radiation_monochromator graphite
_diffrn_radiation_source 'fine-focus sealed tube'
_diffrn_radiation_type MoK\a
_diffrn_radiation_wavelength 0.71073
_diffrn_reflns_av_R_equivalents 0.0420
_diffrn_reflns_av_sigmaI/netI 0.0463
_diffrn_reflns_limit_h_max 9
_diffrn_reflns_limit_h_min -9
_diffrn_reflns_limit_k_max 19
_diffrn_reflns_limit_k_min -15
_diffrn_reflns_limit_l_max 20
_diffrn_reflns_limit_l_min -17
_diffrn_reflns_number 13779
_diffrn_reflns_theta_full 28.35
_diffrn_reflns_theta_max 28.35
_diffrn_reflns_theta_min 1.94
_exptl_absorpt_coefficient_mu 2.553
_exptl_absorpt_correction_T_max 0.7007
_exptl_absorpt_correction_T_min 0.5147
_exptl_absorpt_correction_type multi-scan
_exptl_absorpt_process_details 'SADABS V2008/1 (Bruker AXS)'
_exptl_crystal_colour colourless
_exptl_crystal_density_diffrn 1.798
_exptl_crystal_density_method 'not measured'
_exptl_crystal_description columnar
_exptl_crystal_F_000 824
_exptl_crystal_size_max 0.30
_exptl_crystal_size_mid 0.18
_exptl_crystal_size_min 0.15
_refine_diff_density_max 0.639
_refine_diff_density_min -0.671
_refine_diff_density_rms 0.083
_refine_ls_abs_structure_details 'Flack H D (1983), Acta Cryst. A39, 876-881'
_refine_ls_abs_structure_Flack -0.001(19)
_refine_ls_extinction_method none
_refine_ls_goodness_of_fit_ref 1.012
_refine_ls_hydrogen_treatment constr
_refine_ls_matrix_type full
_refine_ls_number_parameters 201
_refine_ls_number_reflns 3909
_refine_ls_number_restraints 0
_refine_ls_restrained_S_all 1.012
_refine_ls_R_factor_all 0.0316
_refine_ls_R_factor_gt 0.0273
_refine_ls_shift/su_max 0.007
_refine_ls_shift/su_mean 0.000
_refine_ls_structure_factor_coef Fsqd
_refine_ls_weighting_details 'calc w=1/[\s^2^(Fo^2^)+(0.0149P)^2^+0.0000P] where P=(Fo^2^+2Fc^2^)/3'
_refine_ls_weighting_scheme calc
_refine_ls_wR_factor_gt 0.0498
_refine_ls_wR_factor_ref 0.0512
_reflns_number_gt 3623
_reflns_number_total 3909
_reflns_threshold_expression >2sigma(I)
_cod_data_source_file c3ce42208a.txt
_cod_data_source_block 6
_cod_database_code 7213664

loop_
_symmetry_equiv_pos_as_xyz
'x, y, z'
'-x+1/2, -y, z+1/2'
'-x, y+1/2, -z+1/2'
'x+1/2, -y+1/2, -z'

loop_
_atom_site_label
_atom_site_type_symbol
_atom_site_fract_x
_atom_site_fract_y
_atom_site_fract_z
_atom_site_U_iso_or_equiv
_atom_site_adp_type
_atom_site_occupancy
_atom_site_symmetry_multiplicity
_atom_site_calc_flag
_atom_site_refinement_flags
Ba1 Ba 0.07272(3) 0.805881(13) 0.560967(12) 0.02467(6) Uani 1 1 d .
O1 O 0.2073(4) 0.73816(16) 0.39771(15) 0.0303(6) Uani 1 1 d .
O2 O 0.4463(4) 0.83161(15) 0.55639(16) 0.0339(5) Uani 1 1 d .
O3 O 0.1847(6) 0.6755(2) 0.6701(3) 0.0742(11) Uani 1 1 d .
O4 O 0.3449(5) 0.6162(2) 0.5575(2) 0.0631(9) Uani 1 1 d .
C1 C 0.0840(6) 0.6772(2) 0.39102(19) 0.0262(7) Uani 1 1 d .
C2 C 0.1056(5) 0.6066(2) 0.3190(2) 0.0283(8) Uani 1 1 d .
C3 C 0.1407(5) 0.6297(3) 0.2289(2) 0.0309(8) Uani 1 1 d .
C4 C 0.1668(6) 0.5589(3) 0.1648(2) 0.0337(9) Uani 1 1 d .
C5 C 0.1715(6) 0.4659(3) 0.1953(3) 0.0371(9) Uani 1 1 d .
C6 C 0.1390(6) 0.4479(3) 0.2824(3) 0.0389(10) Uani 1 1 d .
H6A H 0.1429 0.3878 0.3019 0.047 Uiso 1 1 calc R
C7 C 0.0995(6) 0.5171(2) 0.3443(2) 0.0350(9) Uani 1 1 d .
H7A H 0.0692 0.5019 0.4028 0.042 Uiso 1 1 calc R
C8 C 0.1442(6) 0.7213(3) 0.1987(3) 0.0457(11) Uani 1 1 d .
H8A H 0.1297 0.7683 0.2397 0.055 Uiso 1 1 calc R
C9 C 0.1682(8) 0.7415(3) 0.1113(3) 0.0656(16) Uani 1 1 d .
H9A H 0.1703 0.8021 0.0931 0.079 Uiso 1 1 calc R
C10 C 0.1899(8) 0.6720(3) 0.0479(3) 0.0655(15) Uani 1 1 d .
H10A H 0.2039 0.6867 -0.0121 0.079 Uiso 1 1 calc R
C11 C 0.1906(7) 0.5832(3) 0.0737(3) 0.0523(11) Uani 1 1 d .
H11A H 0.2068 0.5377 0.0312 0.063 Uiso 1 1 calc R
C12 C 0.2812(7) 0.6147(3) 0.6361(3) 0.0501(12) Uani 1 1 d .
O1S O 0.0938(6) 0.9446(3) 0.6720(3) 0.0920(13) Uani 1 1 d .
C1S C 0.1216(7) 0.9921(4) 0.7383(4) 0.0729(17) Uani 1 1 d .
H1SA H 0.1154 1.0550 0.7309 0.087 Uiso 1 1 calc R
N1S N 0.1597(6) 0.9612(3) 0.8194(4) 0.0715(14) Uani 1 1 d .
C2S C 0.1632(9) 0.8662(4) 0.8332(5) 0.100(2) Uani 1 1 d .
H2S1 H 0.1304 0.8356 0.7789 0.150 Uiso 1 1 calc R
H2S2 H 0.0747 0.8503 0.8789 0.150 Uiso 1 1 calc R
H2S3 H 0.2868 0.8480 0.8513 0.150 Uiso 1 1 calc R
C3S C 0.1850(9) 1.0241(4) 0.8916(4) 0.103(2) Uani 1 1 d .
H3S1 H 0.1846 1.0853 0.8688 0.154 Uiso 1 1 calc R
H3S2 H 0.3027 1.0122 0.9204 0.154 Uiso 1 1 calc R
H3S3 H 0.0847 1.0170 0.9337 0.154 Uiso 1 1 calc R

loop_
_atom_site_aniso_label
_atom_site_aniso_U_11
_atom_site_aniso_U_22
_atom_site_aniso_U_33
_atom_site_aniso_U_23
_atom_site_aniso_U_13
_atom_site_aniso_U_12
Ba1 0.02286(9) 0.02618(9) 0.02495(8) -0.00231(9) -0.00198(10) 0.00126(10)
O1 0.0231(14) 0.0360(14) 0.0318(13) -0.0064(11) -0.0023(12) -0.0030(12)
O2 0.0290(14) 0.0388(13) 0.0339(12) -0.0121(10) -0.0072(15) 0.0043(11)
O3 0.081(3) 0.055(2) 0.086(3) 0.0347(19) 0.002(2) 0.026(2)
O4 0.069(2) 0.074(2) 0.0463(17) 0.0321(18) -0.0086(18) -0.0283(17)
C1 0.0222(17) 0.0330(19) 0.0235(14) -0.0040(12) -0.0057(16) 0.0052(17)
C2 0.023(2) 0.0327(18) 0.0288(16) -0.0060(14) -0.0031(15) 0.0058(15)
C3 0.025(2) 0.037(2) 0.0304(18) -0.0031(16) 0.0016(16) -0.0003(16)
C4 0.023(2) 0.048(2) 0.0306(19) -0.0081(17) 0.0010(16) 0.0010(17)
C5 0.027(2) 0.043(2) 0.041(2) -0.0195(18) 0.0003(18) -0.0037(18)
C6 0.046(3) 0.028(2) 0.043(2) -0.0043(16) 0.0017(18) -0.0002(17)
C7 0.042(3) 0.036(2) 0.0269(17) -0.0032(14) 0.0082(18) -0.0030(19)
C8 0.056(3) 0.040(2) 0.040(2) 0.0024(18) 0.001(2) 0.0106(19)
C9 0.093(4) 0.058(3) 0.047(3) 0.017(2) 0.009(3) 0.001(3)
C10 0.087(4) 0.081(4) 0.029(2) 0.006(2) 0.010(2) -0.001(3)
C11 0.056(3) 0.070(3) 0.031(2) -0.010(2) 0.010(2) -0.001(3)
C12 0.040(3) 0.051(3) 0.059(3) 0.032(2) -0.011(2) -0.014(2)
O1S 0.075(3) 0.093(3) 0.108(3) -0.069(2) 0.008(3) -0.002(3)
C1S 0.047(4) 0.077(4) 0.095(4) -0.043(3) 0.008(3) -0.003(3)
N1S 0.046(3) 0.070(3) 0.098(4) -0.037(3) 0.015(3) -0.005(2)
C2S 0.064(4) 0.079(4) 0.158(7) -0.021(4) 0.005(5) -0.001(4)
C3S 0.065(4) 0.127(5) 0.116(5) -0.085(4) 0.000(4) 0.000(4)

loop_
_atom_type_symbol
_atom_type_description
_atom_type_scat_dispersion_real
_atom_type_scat_dispersion_imag
_atom_type_scat_source
C C 0.0033 0.0016 'International Tables Vol C Tables 4.2.6.8 and 6.1.1.4'
H H 0.0000 0.0000 'International Tables Vol C Tables 4.2.6.8 and 6.1.1.4'
O O 0.0106 0.0060 'International Tables Vol C Tables 4.2.6.8 and 6.1.1.4'
Ba Ba -0.3244 2.2819 'International Tables Vol C Tables 4.2.6.8 and 6.1.1.4'
N N 0.0061 0.0033 'International Tables Vol C Tables 4.2.6.8 and 6.1.1.4'

loop_
_geom_angle_atom_site_label_1
_geom_angle_atom_site_label_2
_geom_angle_atom_site_label_3
_geom_angle
_geom_angle_site_symmetry_1
_geom_angle_site_symmetry_3
O1S Ba1 O3 98.63(13) . .
O1S Ba1 O4 97.19(12) . 4_466
O3 Ba1 O4 155.25(11) . 4_466
O1S Ba1 O2 81.45(11) . .
O3 Ba1 O2 79.55(10) . .
O4 Ba1 O2 121.72(9) 4_466 .
O1S Ba1 O1 95.32(11) . 4_466
O3 Ba1 O1 88.63(10) . 4_466
O4 Ba1 O1 71.02(8) 4_466 4_466
O2 Ba1 O1 167.07(7) . 4_466
O1S Ba1 O1 143.56(11) . .
O3 Ba1 O1 100.44(10) . .
O4 Ba1 O1 77.21(9) 4_466 .
O2 Ba1 O1 71.92(7) . .
O1 Ba1 O1 115.83(6) 4_466 .
O1S Ba1 O2 164.57(11) . 4_466
O3 Ba1 O2 88.03(11) . 4_466
O4 Ba1 O2 72.33(9) 4_466 4_466
O2 Ba1 O2 113.58(6) . 4_466
O1 Ba1 O2 70.80(7) 4_466 4_466
O1 Ba1 O2 46.65(7) . 4_466
O1S Ba1 C1 165.07(12) . .
O3 Ba1 C1 93.41(10) . .
O4 Ba1 C1 74.63(10) 4_466 .
O2 Ba1 C1 92.17(9) . .
O1 Ba1 C1 93.74(9) 4_466 .
O1 Ba1 C1 23.26(8) . .
O2 Ba1 C1 23.45(9) 4_466 .
O1S Ba1 C12 113.97(13) . .
O3 Ba1 C12 19.31(11) . .
O4 Ba1 C12 148.13(11) 4_466 .
O2 Ba1 C12 71.87(9) . .
O1 Ba1 C12 98.42(9) 4_466 .
O1 Ba1 C12 81.19(10) . .
O2 Ba1 C12 75.80(10) 4_466 .
C1 Ba1 C12 76.25(10) . .
O1S Ba1 Ba1 127.37(10) . 4_466
O3 Ba1 Ba1 103.67(9) . 4_466
O4 Ba1 Ba1 51.62(7) 4_466 4_466
O2 Ba1 Ba1 149.01(5) . 4_466
O1 Ba1 Ba1 39.44(5) 4_466 4_466
O1 Ba1 Ba1 77.22(5) . 4_466
O2 Ba1 Ba1 37.20(6) 4_466 4_466
C1 Ba1 Ba1 57.04(8) . 4_466
C12 Ba1 Ba1 100.91(8) . 4_466
O1S Ba1 Ba1 120.86(10) . 4_566
O3 Ba1 Ba1 74.87(9) . 4_566
O4 Ba1 Ba1 112.48(7) 4_466 4_566
O2 Ba1 Ba1 39.42(5) . 4_566
O1 Ba1 Ba1 141.70(5) 4_466 4_566
O1 Ba1 Ba1 38.47(5) . 4_566
O2 Ba1 Ba1 74.26(5) 4_466 4_566
C1 Ba1 Ba1 54.14(8) . 4_566
C12 Ba1 Ba1 57.50(9) . 4_566
Ba1 Ba1 Ba1 110.834(8) 4_466 4_566
C1 O1 Ba1 120.8(2) . 4_566
C1 O1 Ba1 94.74(19) . .
Ba1 O1 Ba1 102.09(7) 4_566 .
C1 O2 Ba1 137.5(2) 4_566 .
C1 O2 Ba1 93.91(18) 4_566 4_566
Ba1 O2 Ba1 103.38(8) . 4_566
C12 O3 Ba1 115.7(3) . .
C12 O4 Ba1 148.0(3) . 4_566
O1 C1 O2 124.4(3) . 4_466
O1 C1 C2 118.4(3) . .
O2 C1 C2 117.2(3) 4_466 .
O1 C1 Ba1 62.00(16) . .
O2 C1 Ba1 62.63(15) 4_466 .
C2 C1 Ba1 171.5(2) . .
C7 C2 C3 120.0(3) . .
C7 C2 C1 117.3(3) . .
C3 C2 C1 122.6(3) . .
C2 C3 C8 122.3(3) . .
C2 C3 C4 119.5(3) . .
C8 C3 C4 118.2(3) . .
C11 C4 C3 118.7(4) . .
C11 C4 C5 122.7(4) . .
C3 C4 C5 118.5(3) . .
C6 C5 C4 119.2(3) . .
C6 C5 C12 116.8(4) . 2_564
C4 C5 C12 123.9(4) . 2_564
C5 C6 C7 122.2(4) . .
C5 C6 H6A 118.9 . .
C7 C6 H6A 118.9 . .
C2 C7 C6 120.2(3) . .
C2 C7 H7A 119.9 . .
C6 C7 H7A 119.9 . .
C9 C8 C3 121.2(4) . .
C9 C8 H8A 119.4 . .
C3 C8 H8A 119.4 . .
C8 C9 C10 120.7(4) . .
C8 C9 H9A 119.6 . .
C10 C9 H9A 119.6 . .
C11 C10 C9 120.3(4) . .
C11 C10 H10A 119.9 . .
C9 C10 H10A 119.9 . .
C10 C11 C4 120.9(4) . .
C10 C11 H11A 119.5 . .
C4 C11 H11A 119.5 . .
O3 C12 O4 125.0(4) . .
O3 C12 C5 116.3(4) . 2_565
O4 C12 C5 118.7(5) . 2_565
O3 C12 Ba1 45.0(2) . .
O4 C12 Ba1 80.3(2) . .
C5 C12 Ba1 160.6(3) 2_565 .
C1S O1S Ba1 163.4(4) . .
O1S C1S N1S 125.4(6) . .
O1S C1S H1SA 117.3 . .
N1S C1S H1SA 117.3 . .
C1S N1S C2S 118.5(5) . .
C1S N1S C3S 119.8(5) . .
C2S N1S C3S 121.5(6) . .
N1S C2S H2S1 109.5 . .
N1S C2S H2S2 109.5 . .
H2S1 C2S H2S2 109.5 . .
N1S C2S H2S3 109.5 . .
H2S1 C2S H2S3 109.5 . .
H2S2 C2S H2S3 109.5 . .
N1S C3S H3S1 109.5 . .
N1S C3S H3S2 109.5 . .
H3S1 C3S H3S2 109.5 . .
N1S C3S H3S3 109.5 . .
H3S1 C3S H3S3 109.5 . .
H3S2 C3S H3S3 109.5 . .

loop_
_geom_bond_atom_site_label_1
_geom_bond_atom_site_label_2
_geom_bond_distance
_geom_bond_site_symmetry_2
Ba1 O1S 2.634(3) .
Ba1 O3 2.642(3) .
Ba1 O4 2.665(3) 4_466
Ba1 O2 2.690(3) .
Ba1 O1 2.754(3) 4_466
Ba1 O1 2.812(2) .
Ba1 O2 2.825(2) 4_466
Ba1 C1 3.174(3) .
Ba1 C12 3.368(4) .
Ba1 Ba1 4.3282(2) 4_466
Ba1 Ba1 4.3282(2) 4_566
O1 C1 1.258(4) .
O1 Ba1 2.754(3) 4_566
O2 C1 1.266(4) 4_566
O2 Ba1 2.825(2) 4_566
O3 C12 1.236(6) .
O4 C12 1.264(5) .
O4 Ba1 2.665(3) 4_566
C1 O2 1.266(4) 4_466
C1 C2 1.505(4) .
C2 C7 1.368(5) .
C2 C3 1.416(5) .
C3 C8 1.418(5) .
C3 C4 1.429(5) .
C4 C11 1.422(5) .
C4 C5 1.439(5) .
C5 C6 1.353(6) .
C5 C12 1.517(5) 2_564
C6 C7 1.404(5) .
C6 H6A 0.9300 .
C7 H7A 0.9300 .
C8 C9 1.356(5) .
C8 H8A 0.9300 .
C9 C10 1.403(6) .
C9 H9A 0.9300 .
C10 C11 1.359(6) .
C10 H10A 0.9300 .
C11 H11A 0.9300 .
C12 C5 1.517(5) 2_565
O1S C1S 1.231(6) .
C1S N1S 1.326(7) .
C1S H1SA 0.9300 .
N1S C2S 1.409(7) .
N1S C3S 1.435(6) .
C2S H2S1 0.9600 .
C2S H2S2 0.9600 .
C2S H2S3 0.9600 .
C3S H3S1 0.9600 .
C3S H3S2 0.9600 .
C3S H3S3 0.9600 .
